data_1559264
loop_
_publ_author_name
'Olivon, Florent'
'Retailleau, Pascal'
'Desrat, Sandy'
'Touboul, David'
'Roussi, Fanny'
'Apel, C\'ecile'
'Litaudon, Marc'

_publ_section_title
;
 Isolation of Picrotoxanes from <i>Austrobuxus carunculatus</i> Using
 Taxonomy-Based Molecular Networking.
;
_journal_issue 10
_journal_name_full 'Journal of natural products'
_journal_page_first 3069
_journal_page_last 3079
_journal_paper_doi 10.1021/acs.jnatprod.0c00636
_journal_volume 83
_journal_year 2020
_chemical_absolute_configuration ad
_chemical_formula_moiety 'C19 H24 O8, C H4 O'
_chemical_formula_sum 'C20 H28 O9'
_chemical_formula_weight 412.42
_space_group_crystal_system orthorhombic
_space_group_IT_number 19
_space_group_name_Hall 'P 2ac 2ab'
_space_group_name_H-M_alt 'P 21 21 21'
_atom_sites_solution_hydrogens mixed
_atom_sites_solution_primary dual
_atom_sites_solution_secondary difmap
_audit_creation_method SHELXL-2018/1
_cell_angle_alpha 90
_cell_angle_beta 90
_cell_angle_gamma 90
_cell_formula_units_Z 4
_cell_length_a 8.1822(3)
_cell_length_b 11.6976(4)
_cell_length_c 20.5756(14)
_cell_measurement_reflns_used 6078
_cell_measurement_temperature 293(2)
_cell_measurement_theta_max 70.0
_cell_measurement_theta_min 3.8
_cell_volume 1969.33(17)
_computing_cell_refinement
;
CrystalClear-SM Expert 2.0 r16 (Rigaku, 2014)
;
_computing_data_collection
;
CrystalClear-SM Expert 2.0 r16 (Rigaku, 2014)
;
_computing_data_reduction
;
CrystalClear-SM Expert 2.0 r16 (Rigaku, 2014)
;
_computing_structure_refinement 'SHELXL-2018/1 (Sheldrick, 2015b)'
_computing_structure_solution 'SHELXT (Sheldrick, 2015a)'
_diffrn_ambient_temperature 293(2)
_diffrn_detector 'Rigaku Rapid2 curved large area IP'
_diffrn_detector_area_resol_mean 10.0000
_diffrn_measured_fraction_theta_full 0.997
_diffrn_measured_fraction_theta_max 0.995
_diffrn_measurement_details
;
scan:
	Number of images: 18
	           Slice: 20.0000 - 200.0000
	     Image width: 10.0000
	        Exp time: 1200.0000
	   Rotation axis: Omega
	           Omega: 0.0000
	             Chi: 27.0000
	             Phi: 270.0000
	             XTD: 127.4000
	          2theta: 0.0000
scan:
	Number of images: 18
	           Slice: 20.0000 - 200.0000
	     Image width: 10.0000
	        Exp time: 1200.0000
	   Rotation axis: Omega
	           Omega: 0.0000
	             Chi: 54.0000
	             Phi: 0.0000
	             XTD: 127.4000
	          2theta: 0.0000
scan:
	Number of images: 18
	           Slice: 20.0000 - 200.0000
	     Image width: 10.0000
	        Exp time: 1200.0000
	   Rotation axis: Omega
	           Omega: 0.0000
	             Chi: 27.0000
	             Phi: 180.0000
	             XTD: 127.4000
	          2theta: 0.0000
scan:
	Number of images: 15
	           Slice: 20.0000 - 170.0000
	     Image width: 10.0000
	        Exp time: 1200.0000
	   Rotation axis: Omega
	           Omega: 0.0000
	             Chi: 54.0000
	             Phi: 270.0000
	             XTD: 127.4000
	          2theta: 0.0000
scan:
	Number of images: 6
	           Slice: 54.0000 - 123.0000
	     Image width: 10.0000
	        Exp time: 1200.0000
	   Rotation axis: Omega
	           Omega: 0.0000
	             Chi: 27.0000
	             Phi: 90.0000
	             XTD: 127.4000
	          2theta: 0.0000
scan:
	Number of images: 6
	           Slice: 20.0000 - 80.0000
	     Image width: 10.0000
	        Exp time: 1200.0000
	   Rotation axis: Omega
	           Omega: 0.0000
	             Chi: 0.0000
	             Phi: 180.0000
	             XTD: 127.4000
	          2theta: 0.0000
scan:
	Number of images: 4
	           Slice: 65.0000 - 110.0000
	     Image width: 10.0000
	        Exp time: 1200.0000
	   Rotation axis: Omega
	           Omega: 0.0000
	             Chi: 27.0000
	             Phi: 0.0000
	             XTD: 127.4000
	          2theta: 0.0000
scan:
	Number of images: 4
	           Slice: 20.0000 - 60.0000
	     Image width: 10.0000
	        Exp time: 1200.0000
	   Rotation axis: Omega
	           Omega: 0.0000
	             Chi: 0.0000
	             Phi: 0.0000
	             XTD: 127.4000
	          2theta: 0.0000

;
_diffrn_measurement_device
;
Crystal Goniometer chi-partial
;
_diffrn_measurement_device_type
;
Rigaku MM007HF Spider
;
_diffrn_measurement_method 'profile data from \w-scans'
_diffrn_measurement_specimen_support Fiber
_diffrn_orient_matrix_type FS_PROCESS
_diffrn_orient_matrix_UB_11 -0.057561
_diffrn_orient_matrix_UB_12 -0.021663
_diffrn_orient_matrix_UB_13 0.041046
_diffrn_orient_matrix_UB_21 0.049509
_diffrn_orient_matrix_UB_22 0.067385
_diffrn_orient_matrix_UB_23 0.022476
_diffrn_orient_matrix_UB_31 -0.095708
_diffrn_orient_matrix_UB_32 0.047886
_diffrn_orient_matrix_UB_33 -0.013059
_diffrn_radiation_monochromator 'OSMIC CMF optics'
_diffrn_radiation_type CuK\a
_diffrn_radiation_wavelength 1.54187
_diffrn_reflns_av_R_equivalents 0.0382
_diffrn_reflns_av_unetI/netI 0.0373
_diffrn_reflns_Laue_measured_fraction_full 0.997
_diffrn_reflns_Laue_measured_fraction_max 0.995
_diffrn_reflns_limit_h_max 9
_diffrn_reflns_limit_h_min -9
_diffrn_reflns_limit_k_max 13
_diffrn_reflns_limit_k_min -14
_diffrn_reflns_limit_l_max 25
_diffrn_reflns_limit_l_min -24
_diffrn_reflns_number 12196
_diffrn_reflns_point_group_measured_fraction_full 0.990
_diffrn_reflns_point_group_measured_fraction_max 0.981
_diffrn_reflns_theta_full 67.687
_diffrn_reflns_theta_max 70.091
_diffrn_reflns_theta_min 4.298
_diffrn_source 'Rotating Anode'
_exptl_absorpt_coefficient_mu 0.925
_exptl_absorpt_correction_T_max 1.000
_exptl_absorpt_correction_T_min 0.795
_exptl_absorpt_correction_type multi-scan
_exptl_absorpt_process_details 'Reqab (Higashi-Rigaku, 1998)'
_exptl_crystal_colour colourless
_exptl_crystal_density_diffrn 1.391
_exptl_crystal_description prism
_exptl_crystal_F_000 880
_exptl_crystal_size_max 0.28
_exptl_crystal_size_mid 0.22
_exptl_crystal_size_min 0.13
_refine_diff_density_max 0.190
_refine_diff_density_min -0.157
_refine_diff_density_rms 0.037
_refine_ls_abs_structure_details
;
 Flack x determined using 1063 quotients [(I+)-(I-)]/[(I+)+(I-)]
 (Parsons, Flack and Wagner, Acta Cryst. B69 (2013) 249-259).
;
_refine_ls_abs_structure_Flack 0.03(7)
_refine_ls_extinction_method none
_refine_ls_goodness_of_fit_ref 1.121
_refine_ls_hydrogen_treatment mixed
_refine_ls_matrix_type full
_refine_ls_number_parameters 278
_refine_ls_number_reflns 3666
_refine_ls_number_restraints 3
_refine_ls_restrained_S_all 1.121
_refine_ls_R_factor_all 0.0443
_refine_ls_R_factor_gt 0.0357
_refine_ls_shift/su_max 0.000
_refine_ls_shift/su_mean 0.000
_refine_ls_structure_factor_coef Fsqd
_refine_ls_weighting_details 'w=1/[\s^2^(Fo^2^)+(0.0424P)^2^+0.1010P] where P=(Fo^2^+2Fc^2^)/3'
_refine_ls_weighting_scheme calc
_refine_ls_wR_factor_gt 0.0844
_refine_ls_wR_factor_ref 0.0929
_reflns_Friedel_coverage 0.715
_reflns_Friedel_fraction_full 0.982
_reflns_Friedel_fraction_max 0.962
_reflns_number_gt 3038
_reflns_number_total 3671
_reflns_threshold_expression 'I > 2\s(I)'
_cod_data_source_file np0c00636_si_003.cif
_cod_data_source_block compound-3
_cod_depositor_comments
;
The following automatic conversions were performed:

data item '_exptl_absorpt_correction_type' value 'Multi-scan' was
changed to 'multi-scan' in accordance with the
/home/data/users/saulius/crontab/automatic-downloads/rss-feeds/ACS/lib/dictionaries/cif_core.dic
dictionary named 'cif_core.dic' version 2.4.2 last updated on
2011-04-26.

Automatic conversion script
Id: cif_fix_values 7556 2019-12-06 15:28:31Z antanas 

 Adding full bibliography for 1559261--1559267.cif.
;
_cod_database_code 1559264
_shelx_space_group_comment
;
The symmetry employed for this shelxl refinement is uniquely defined
by the following loop, which should always be used as a source of
symmetry information in preference to the above space-group names.
They are only intended as comments.
;

loop_
_space_group_symop_operation_xyz
'x, y, z'
'-x+1/2, -y, z+1/2'
'x+1/2, -y+1/2, -z'
'-x, y+1/2, -z+1/2'

loop_
_atom_site_label
_atom_site_type_symbol
_atom_site_fract_x
_atom_site_fract_y
_atom_site_fract_z
_atom_site_U_iso_or_equiv
_atom_site_adp_type
_atom_site_occupancy
_atom_site_site_symmetry_order
_atom_site_calc_flag
_atom_site_refinement_flags_posn
_atom_site_refinement_flags_adp
_atom_site_refinement_flags_occupancy
_atom_site_disorder_assembly
_atom_site_disorder_group
C1 C -0.0033(3) 0.6397(2) 0.64302(12) 0.0340(6) Uani 1 1 d . . . . .
O1 O 0.1081(3) 0.65135(18) 0.53236(9) 0.0488(5) Uani 1 1 d D . . . .
H1O H 0.105(4) 0.725(3) 0.5167(16) 0.073 Uiso 1 1 d D U . . .
C2 C 0.1493(3) 0.6630(2) 0.59981(12) 0.0386(6) Uani 1 1 d . . . . .
H2 H 0.176422 0.743787 0.606173 0.046 Uiso 1 1 calc R U . . .
O2 O 0.2757(2) 0.47239(16) 0.61384(9) 0.0444(5) Uani 1 1 d . . . . .
C3 C 0.3036(4) 0.5971(3) 0.61568(14) 0.0441(7) Uani 1 1 d . . . . .
H3 H 0.391926 0.618444 0.585901 0.053 Uiso 1 1 calc R U . . .
O3 O 0.1796(3) 0.34306(18) 0.68373(11) 0.0551(6) Uani 1 1 d . . . . .
C4 C 0.3575(4) 0.6127(3) 0.68604(15) 0.0465(7) Uani 1 1 d . . . . .
H4 H 0.455621 0.565506 0.690943 0.056 Uiso 1 1 calc R U . . .
O4 O 0.0621(3) 0.69359(19) 0.75895(10) 0.0494(6) Uani 1 1 d . . . . .
H4O H -0.031(5) 0.720(3) 0.7664(17) 0.074 Uiso 1 1 d . U . . .
C5 C 0.2182(3) 0.5434(2) 0.71732(13) 0.0405(6) Uani 1 1 d . . . . .
H5 H 0.245826 0.521627 0.761975 0.049 Uiso 1 1 calc R U . . .
O5 O -0.2417(2) 0.56334(19) 0.72888(9) 0.0476(5) Uani 1 1 d . . . . .
C6 C 0.0498(3) 0.6016(2) 0.71446(12) 0.0368(6) Uani 1 1 d . . . . .
O6 O -0.2689(2) 0.59536(17) 0.58933(8) 0.0422(5) Uani 1 1 d . . . . .
C7 C -0.0956(4) 0.7542(2) 0.64558(14) 0.0435(7) Uani 1 1 d . . . . .
H7A H -0.194496 0.744904 0.670143 0.065 Uiso 1 1 calc R U . . .
H7AB H -0.121947 0.778250 0.602221 0.065 Uiso 1 1 calc R U . . .
H7AC H -0.028054 0.810882 0.665992 0.065 Uiso 1 1 calc R U . . .
O7 O -0.3912(3) 0.61541(18) 0.49472(10) 0.0541(6) Uani 1 1 d . . . . .
C8 C 0.4032(4) 0.7291(3) 0.71253(18) 0.0566(9) Uani 1 1 d . . . . .
O8 O -0.3645(3) 0.33660(19) 0.50084(11) 0.0558(6) Uani 1 1 d D . . . .
H8O H -0.338(5) 0.269(3) 0.5232(16) 0.084 Uiso 1 1 d D U . . .
O9 O 0.3085(4) 0.3442(3) 0.45042(17) 0.1001(11) Uani 1 1 d D . . . .
H9O H 0.419(4) 0.347(5) 0.463(3) 0.150 Uiso 1 1 d D U . . .
C9 C 0.4334(5) 0.8175(3) 0.6754(2) 0.0830(12) Uani 1 1 d . . . . .
H9A H 0.477385 0.883722 0.693265 0.100 Uiso 1 1 calc R U . . .
H9AB H 0.410842 0.814077 0.631128 0.100 Uiso 1 1 calc R U . . .
C10 C 0.4373(5) 0.7301(4) 0.78422(19) 0.0736(11) Uani 1 1 d . . . . .
H10A H 0.337742 0.716143 0.807597 0.110 Uiso 1 1 calc R U . . .
H10B H 0.480675 0.803213 0.796461 0.110 Uiso 1 1 calc R U . . .
H10C H 0.515317 0.671453 0.794444 0.110 Uiso 1 1 calc R U . . .
C11 C -0.0799(3) 0.5177(3) 0.73513(13) 0.0424(7) Uani 1 1 d . . . . .
H11 H -0.056078 0.461653 0.769226 0.051 Uiso 1 1 calc R U . . .
C12 C -0.1818(3) 0.4856(3) 0.68020(13) 0.0427(7) Uani 1 1 d . . . . .
H12 H -0.226652 0.407965 0.678154 0.051 Uiso 1 1 calc R U . . .
C13 C -0.1247(3) 0.5419(2) 0.61885(12) 0.0361(6) Uani 1 1 d . . . . .
C14 C -0.0733(4) 0.4515(2) 0.56765(12) 0.0406(6) Uani 1 1 d . . . . .
H14A H 0.044353 0.451959 0.561717 0.049 Uiso 1 1 calc R U . . .
H14B H -0.106519 0.375599 0.581342 0.049 Uiso 1 1 calc R U . . .
C15 C 0.2199(3) 0.4403(3) 0.67276(14) 0.0410(6) Uani 1 1 d . . . . .
C16 C -0.1596(3) 0.4848(2) 0.50463(12) 0.0391(6) Uani 1 1 d . . . . .
H16 H -0.080505 0.524657 0.476947 0.047 Uiso 1 1 calc R U . . .
C17 C -0.2855(4) 0.5700(2) 0.52613(12) 0.0397(6) Uani 1 1 d . . . . .
C18 C -0.2317(4) 0.3861(3) 0.46560(14) 0.0460(7) Uani 1 1 d . . . . .
H18 H -0.146822 0.327641 0.460499 0.055 Uiso 1 1 calc R U . . .
C19 C -0.2892(5) 0.4208(3) 0.39862(14) 0.0637(9) Uani 1 1 d . . . . .
H19A H -0.365195 0.483044 0.402311 0.096 Uiso 1 1 calc R U . . .
H19B H -0.341834 0.357086 0.378004 0.096 Uiso 1 1 calc R U . . .
H19C H -0.197136 0.444489 0.373016 0.096 Uiso 1 1 calc R U . . .
C20 C 0.2641(5) 0.4476(4) 0.4251(2) 0.0804(12) Uani 1 1 d . . . . .
H20A H 0.275939 0.505726 0.457710 0.121 Uiso 1 1 calc R U . . .
H20B H 0.152328 0.444467 0.411064 0.121 Uiso 1 1 calc R U . . .
H20C H 0.333015 0.465390 0.388688 0.121 Uiso 1 1 calc R U . . .

loop_
_atom_site_aniso_label
_atom_site_aniso_U_11
_atom_site_aniso_U_22
_atom_site_aniso_U_33
_atom_site_aniso_U_23
_atom_site_aniso_U_13
_atom_site_aniso_U_12
C1 0.0342(14) 0.0322(14) 0.0355(13) -0.0004(10) -0.0005(10) 0.0021(13)
O1 0.0618(14) 0.0451(11) 0.0396(10) 0.0046(9) 0.0041(9) -0.0054(11)
C2 0.0417(16) 0.0351(14) 0.0389(13) 0.0007(11) 0.0035(11) -0.0022(14)
O2 0.0401(11) 0.0416(11) 0.0515(11) -0.0052(9) 0.0061(9) 0.0058(10)
C3 0.0356(16) 0.0440(16) 0.0526(16) 0.0024(13) 0.0071(13) -0.0012(14)
O3 0.0536(14) 0.0390(11) 0.0727(14) 0.0041(10) 0.0031(11) 0.0047(11)
C4 0.0318(16) 0.0436(16) 0.0643(18) -0.0059(14) -0.0026(13) 0.0035(15)
O4 0.0417(12) 0.0586(13) 0.0480(11) -0.0179(9) -0.0036(10) 0.0103(11)
C5 0.0369(15) 0.0432(15) 0.0415(13) 0.0001(12) -0.0056(12) 0.0080(15)
O5 0.0346(11) 0.0624(13) 0.0457(10) 0.0029(9) 0.0055(8) 0.0061(10)
C6 0.0320(15) 0.0408(14) 0.0375(13) -0.0028(11) 0.0000(11) 0.0053(13)
O6 0.0379(11) 0.0475(11) 0.0413(9) -0.0065(8) -0.0056(8) 0.0088(10)
C7 0.0460(18) 0.0343(15) 0.0503(16) -0.0006(12) -0.0041(13) 0.0073(15)
O7 0.0604(14) 0.0508(12) 0.0510(11) 0.0038(10) -0.0156(10) 0.0127(11)
C8 0.0352(18) 0.0447(18) 0.090(2) -0.0101(17) -0.0082(16) 0.0009(17)
O8 0.0490(14) 0.0491(12) 0.0692(14) 0.0073(11) -0.0057(11) -0.0053(12)
O9 0.078(2) 0.0797(19) 0.142(3) 0.049(2) -0.028(2) -0.0255(19)
C9 0.063(2) 0.057(2) 0.129(3) -0.002(2) -0.021(3) -0.017(2)
C10 0.050(2) 0.074(3) 0.096(3) -0.031(2) -0.023(2) 0.010(2)
C11 0.0352(15) 0.0514(17) 0.0408(14) 0.0067(12) 0.0015(11) 0.0088(15)
C12 0.0378(16) 0.0413(16) 0.0490(15) 0.0008(13) 0.0045(12) -0.0053(14)
C13 0.0312(14) 0.0393(15) 0.0377(13) 0.0024(12) -0.0026(10) 0.0049(13)
C14 0.0420(16) 0.0336(14) 0.0461(14) -0.0026(12) -0.0045(13) 0.0017(14)
C15 0.0309(15) 0.0383(15) 0.0537(16) 0.0032(13) -0.0030(12) 0.0065(14)
C16 0.0404(16) 0.0365(14) 0.0402(13) -0.0015(11) 0.0019(11) 0.0005(13)
C17 0.0434(17) 0.0358(14) 0.0400(13) 0.0013(11) -0.0035(12) -0.0012(14)
C18 0.0485(18) 0.0423(15) 0.0472(14) -0.0052(13) -0.0009(13) -0.0001(15)
C19 0.075(2) 0.070(2) 0.0464(17) -0.0118(15) -0.0081(16) -0.005(2)
C20 0.075(3) 0.073(3) 0.094(3) 0.006(2) 0.008(2) 0.006(2)

loop_
_atom_type_symbol
_atom_type_description
_atom_type_scat_dispersion_real
_atom_type_scat_dispersion_imag
_atom_type_scat_source
C C 0.0181 0.0091 'International Tables Vol C Tables 4.2.6.8 and 6.1.1.4'
H H 0.0000 0.0000 'International Tables Vol C Tables 4.2.6.8 and 6.1.1.4'
O O 0.0492 0.0322 'International Tables Vol C Tables 4.2.6.8 and 6.1.1.4'

loop_
_geom_angle_atom_site_label_1
_geom_angle_atom_site_label_2
_geom_angle_atom_site_label_3
_geom_angle
_geom_angle_site_symmetry_1
_geom_angle_site_symmetry_3
_geom_angle_publ_flag
C7 C1 C2 105.2(2) . . ?
C7 C1 C13 109.2(2) . . ?
C2 C1 C13 116.6(2) . . ?
C7 C1 C6 110.2(2) . . ?
C2 C1 C6 110.9(2) . . ?
C13 C1 C6 104.9(2) . . ?
O1 C2 C3 110.9(2) . . ?
O1 C2 C1 110.3(2) . . ?
C3 C2 C1 117.2(2) . . ?
C15 O2 C3 107.7(2) . . ?
O2 C3 C2 111.6(2) . . ?
O2 C3 C4 100.8(2) . . ?
C2 C3 C4 112.6(2) . . ?
C8 C4 C3 121.4(3) . . ?
C8 C4 C5 120.4(3) . . ?
C3 C4 C5 96.9(2) . . ?
C15 C5 C6 109.7(2) . . ?
C15 C5 C4 99.2(2) . . ?
C6 C5 C4 114.5(2) . . ?
C11 O5 C12 60.81(17) . . ?
O4 C6 C11 111.2(2) . . ?
O4 C6 C5 104.3(2) . . ?
C11 C6 C5 109.4(2) . . ?
O4 C6 C1 113.7(2) . . ?
C11 C6 C1 104.5(2) . . ?
C5 C6 C1 113.7(2) . . ?
C17 O6 C13 112.9(2) . . ?
C9 C8 C10 122.2(4) . . ?
C9 C8 C4 123.2(4) . . ?
C10 C8 C4 114.0(3) . . ?
O5 C11 C12 59.80(17) . . ?
O5 C11 C6 112.5(2) . . ?
C12 C11 C6 110.7(2) . . ?
O5 C12 C11 59.38(18) . . ?
O5 C12 C13 114.5(2) . . ?
C11 C12 C13 111.2(2) . . ?
O6 C13 C12 106.6(2) . . ?
O6 C13 C14 103.17(19) . . ?
C12 C13 C14 110.9(2) . . ?
O6 C13 C1 108.9(2) . . ?
C12 C13 C1 104.3(2) . . ?
C14 C13 C1 122.1(2) . . ?
C16 C14 C13 106.1(2) . . ?
O3 C15 O2 121.6(3) . . ?
O3 C15 C5 129.4(3) . . ?
O2 C15 C5 109.0(2) . . ?
C17 C16 C18 113.1(2) . . ?
C17 C16 C14 103.7(2) . . ?
C18 C16 C14 115.6(2) . . ?
O7 C17 O6 119.8(3) . . ?
O7 C17 C16 128.9(2) . . ?
O6 C17 C16 111.3(2) . . ?
O8 C18 C19 109.6(3) . . ?
O8 C18 C16 109.5(2) . . ?
C19 C18 C16 113.4(3) . . ?

loop_
_geom_bond_atom_site_label_1
_geom_bond_atom_site_label_2
_geom_bond_distance
_geom_bond_site_symmetry_2
_geom_bond_publ_flag
C1 C7 1.539(4) . ?
C1 C2 1.557(4) . ?
C1 C13 1.595(4) . ?
C1 C6 1.596(3) . ?
O1 C2 1.435(3) . ?
C2 C3 1.515(4) . ?
O2 C15 1.349(3) . ?
O2 C3 1.477(3) . ?
C3 C4 1.524(4) . ?
O3 C15 1.206(3) . ?
C4 C8 1.513(4) . ?
C4 C5 1.540(4) . ?
O4 C6 1.417(3) . ?
C5 C15 1.515(4) . ?
C5 C6 1.538(4) . ?
O5 C11 1.433(3) . ?
O5 C12 1.439(3) . ?
C6 C11 1.507(4) . ?
O6 C17 1.341(3) . ?
O6 C13 1.466(3) . ?
O7 C17 1.203(3) . ?
C8 C9 1.310(5) . ?
C8 C10 1.501(5) . ?
O8 C18 1.429(4) . ?
O9 C20 1.366(5) . ?
C11 C12 1.454(4) . ?
C12 C13 1.499(4) . ?
C13 C14 1.551(4) . ?
C14 C16 1.527(4) . ?
C16 C17 1.500(4) . ?
C16 C18 1.525(4) . ?
C18 C19 1.512(4) . ?

loop_
_geom_hbond_atom_site_label_D
_geom_hbond_atom_site_label_H
_geom_hbond_atom_site_label_A
_geom_hbond_distance_DH
_geom_hbond_distance_HA
_geom_hbond_distance_DA
_geom_hbond_angle_DHA
_geom_hbond_site_symmetry_A
_geom_hbond_publ_flag
O1 H1O O7 0.92(3) 1.88(3) 2.785(3) 167(3) 3_566 yes
C3 H3 O7 0.98 2.58 3.533(4) 163.2 1_655 yes
C4 H4 O5 0.98 2.60 3.445(3) 144.9 1_655 yes
O4 H4O O3 0.84(4) 2.15(4) 2.891(3) 148(4) 4_556 yes
O8 H8O O9 0.93(3) 1.87(3) 2.735(4) 152(3) 3_456 yes
O9 H9O O8 0.94(3) 1.94(3) 2.872(4) 170(5) 1_655 yes
C14 H14A O2 0.97 2.19 3.019(3) 142.8 . yes
C16 H16 O1 0.98 2.42 2.986(3) 116.0 . yes
C19 H19A O7 0.96 2.46 3.128(4) 126.4 . yes

loop_
_geom_torsion_atom_site_label_1
_geom_torsion_atom_site_label_2
_geom_torsion_atom_site_label_3
_geom_torsion_atom_site_label_4
_geom_torsion
_geom_torsion_site_symmetry_1
_geom_torsion_site_symmetry_2
_geom_torsion_site_symmetry_3
_geom_torsion_site_symmetry_4
_geom_torsion_publ_flag
C7 C1 C2 O1 -84.2(3) . . . . ?
C13 C1 C2 O1 36.8(3) . . . . ?
C6 C1 C2 O1 156.7(2) . . . . ?
C7 C1 C2 C3 147.6(2) . . . . ?
C13 C1 C2 C3 -91.3(3) . . . . ?
C6 C1 C2 C3 28.6(3) . . . . ?
C15 O2 C3 C2 -86.2(3) . . . . ?
C15 O2 C3 C4 33.6(3) . . . . ?
O1 C2 C3 O2 -70.8(3) . . . . ?
C1 C2 C3 O2 57.1(3) . . . . ?
O1 C2 C3 C4 176.7(2) . . . . ?
C1 C2 C3 C4 -55.5(3) . . . . ?
O2 C3 C4 C8 179.3(3) . . . . ?
C2 C3 C4 C8 -61.6(4) . . . . ?
O2 C3 C4 C5 -48.5(2) . . . . ?
C2 C3 C4 C5 70.6(3) . . . . ?
C8 C4 C5 C15 178.4(3) . . . . ?
C3 C4 C5 C15 45.5(2) . . . . ?
C8 C4 C5 C6 61.7(4) . . . . ?
C3 C4 C5 C6 -71.2(3) . . . . ?
C15 C5 C6 O4 178.4(2) . . . . ?
C4 C5 C6 O4 -71.1(3) . . . . ?
C15 C5 C6 C11 59.3(3) . . . . ?
C4 C5 C6 C11 169.8(2) . . . . ?
C15 C5 C6 C1 -57.1(3) . . . . ?
C4 C5 C6 C1 53.3(3) . . . . ?
C7 C1 C6 O4 -23.6(3) . . . . ?
C2 C1 C6 O4 92.4(3) . . . . ?
C13 C1 C6 O4 -141.0(2) . . . . ?
C7 C1 C6 C11 97.9(2) . . . . ?
C2 C1 C6 C11 -146.1(2) . . . . ?
C13 C1 C6 C11 -19.5(2) . . . . ?
C7 C1 C6 C5 -142.9(2) . . . . ?
C2 C1 C6 C5 -26.9(3) . . . . ?
C13 C1 C6 C5 99.7(3) . . . . ?
C3 C4 C8 C9 -14.9(5) . . . . ?
C5 C4 C8 C9 -136.4(4) . . . . ?
C3 C4 C8 C10 174.4(3) . . . . ?
C5 C4 C8 C10 52.9(4) . . . . ?
C12 O5 C11 C6 101.6(2) . . . . ?
O4 C6 C11 O5 69.7(3) . . . . ?
C5 C6 C11 O5 -175.5(2) . . . . ?
C1 C6 C11 O5 -53.4(3) . . . . ?
O4 C6 C11 C12 134.6(2) . . . . ?
C5 C6 C11 C12 -110.7(3) . . . . ?
C1 C6 C11 C12 11.5(3) . . . . ?
C11 O5 C12 C13 -101.1(3) . . . . ?
C6 C11 C12 O5 -104.7(2) . . . . ?
O5 C11 C12 C13 106.6(3) . . . . ?
C6 C11 C12 C13 1.9(3) . . . . ?
C17 O6 C13 C12 -130.8(2) . . . . ?
C17 O6 C13 C14 -13.9(3) . . . . ?
C17 O6 C13 C1 117.2(2) . . . . ?
O5 C12 C13 O6 -64.6(3) . . . . ?
C11 C12 C13 O6 -129.6(2) . . . . ?
O5 C12 C13 C14 -176.2(2) . . . . ?
C11 C12 C13 C14 118.8(3) . . . . ?
O5 C12 C13 C1 50.6(3) . . . . ?
C11 C12 C13 C1 -14.4(3) . . . . ?
C7 C1 C13 O6 16.0(3) . . . . ?
C2 C1 C13 O6 -102.9(2) . . . . ?
C6 C1 C13 O6 134.1(2) . . . . ?
C7 C1 C13 C12 -97.5(2) . . . . ?
C2 C1 C13 C12 143.6(2) . . . . ?
C6 C1 C13 C12 20.5(3) . . . . ?
C7 C1 C13 C14 136.0(2) . . . . ?
C2 C1 C13 C14 17.1(3) . . . . ?
C6 C1 C13 C14 -105.9(2) . . . . ?
O6 C13 C14 C16 16.8(3) . . . . ?
C12 C13 C14 C16 130.6(2) . . . . ?
C1 C13 C14 C16 -105.9(3) . . . . ?
C3 O2 C15 O3 176.4(3) . . . . ?
C3 O2 C15 C5 -3.2(3) . . . . ?
C6 C5 C15 O3 -87.2(4) . . . . ?
C4 C5 C15 O3 152.5(3) . . . . ?
C6 C5 C15 O2 92.3(3) . . . . ?
C4 C5 C15 O2 -27.9(3) . . . . ?
C13 C14 C16 C17 -14.1(3) . . . . ?
C13 C14 C16 C18 -138.5(3) . . . . ?
C13 O6 C17 O7 -174.1(2) . . . . ?
C13 O6 C17 C16 5.2(3) . . . . ?
C18 C16 C17 O7 -48.6(4) . . . . ?
C14 C16 C17 O7 -174.7(3) . . . . ?
C18 C16 C17 O6 132.1(2) . . . . ?
C14 C16 C17 O6 6.1(3) . . . . ?
C17 C16 C18 O8 -52.0(3) . . . . ?
C14 C16 C18 O8 67.4(3) . . . . ?
C17 C16 C18 C19 70.7(3) . . . . ?
C14 C16 C18 C19 -169.9(3) . . . . ?
